data_2217857
loop_
_publ_author_name
'Wu, Jian'

_publ_section_title
;
 Poly[diaquadi-<i>{\m</i>}~4~-citrato-trizinc(II)]
;
_journal_coeditor_code BG2172
_journal_issue 4
_journal_name_full 'Acta Crystallographica Section E'
_journal_page_first m583
_journal_page_last m584
_journal_paper_doi 10.1107/S1600536808007642
_journal_volume 64
_journal_year 2008
_chemical_formula_iupac '[Zn3 (C6 H5 O7)2 (H2 O)2]'
_chemical_formula_moiety 'C12 H14 O16 Zn3'
_chemical_formula_sum 'C12 H14 O16 Zn3'
_chemical_formula_weight 610.34
_chemical_name_systematic
;
Poly[diaquadi-<i>\m</i>~4~-citrato-trizinc(II)]
;
_space_group_IT_number 14
_symmetry_cell_setting monoclinic
_symmetry_space_group_name_Hall '-P 2ybc'
_symmetry_space_group_name_H-M 'P 1 21/c 1'
_atom_sites_solution_hydrogens geom
_atom_sites_solution_primary direct
_atom_sites_solution_secondary difmap
_audit_creation_method SHELXL-97
_cell_angle_alpha 90.00
_cell_angle_beta 102.7910(10)
_cell_angle_gamma 90.00
_cell_formula_units_Z 2
_cell_length_a 6.1073(5)
_cell_length_b 15.3132(12)
_cell_length_c 9.7858(8)
_cell_measurement_reflns_used 1749
_cell_measurement_temperature 298(2)
_cell_measurement_theta_max 25.99
_cell_measurement_theta_min 2.51
_cell_volume 892.48(12)
_computing_cell_refinement 'SAINT (Bruker, 2004)'
_computing_data_collection 'APEX2 (Bruker, 2004)'
_computing_data_reduction 'SAINT (Bruker, 2004)'
_computing_molecular_graphics 'SHELXTL (Sheldrick, 2008) and DIAMOND (Brandenburg,2004)'
_computing_publication_material 'SHELXTL (Sheldrick, 2008)'
_computing_structure_refinement 'SHELXL97 (Sheldrick, 2008)'
_computing_structure_solution 'SHELXS97 (Sheldrick, 2008)'
_diffrn_ambient_temperature 298(2)
_diffrn_measured_fraction_theta_full 0.995
_diffrn_measured_fraction_theta_max 0.995
_diffrn_measurement_device_type 'Bruker APEXII area-detector diffractometer'
_diffrn_measurement_method '\f and \w scan'
_diffrn_radiation_monochromator graphite
_diffrn_radiation_source 'fine-focus sealed tube'
_diffrn_radiation_type MoK\a
_diffrn_radiation_wavelength 0.71073
_diffrn_reflns_av_R_equivalents 0.0262
_diffrn_reflns_av_sigmaI/netI 0.0245
_diffrn_reflns_limit_h_max 7
_diffrn_reflns_limit_h_min -4
_diffrn_reflns_limit_k_max 18
_diffrn_reflns_limit_k_min -18
_diffrn_reflns_limit_l_max 11
_diffrn_reflns_limit_l_min -12
_diffrn_reflns_number 4693
_diffrn_reflns_theta_full 25.50
_diffrn_reflns_theta_max 25.99
_diffrn_reflns_theta_min 2.51
_diffrn_standards_interval_count 0
_diffrn_standards_interval_time 0
_diffrn_standards_number 0
_exptl_absorpt_coefficient_mu 4.089
_exptl_absorpt_correction_T_max 0.48
_exptl_absorpt_correction_T_min 0.46
_exptl_absorpt_correction_type multi-scan
_exptl_absorpt_process_details '(SADABS; Sheldrick, 2004)'
_exptl_crystal_colour colourless
_exptl_crystal_density_diffrn 2.271
_exptl_crystal_density_method 'not measured'
_exptl_crystal_description block
_exptl_crystal_F_000 608
_exptl_crystal_size_max 0.20
_exptl_crystal_size_mid 0.18
_exptl_crystal_size_min 0.18
_refine_diff_density_max 1.184
_refine_diff_density_min -1.065
_refine_ls_extinction_coef 0.021(6)
_refine_ls_extinction_expression Fc^*^=kFc[1+0.001xFc^2^\l^3^/sin(2\q)]^-1/4^
_refine_ls_extinction_method SHELXL
_refine_ls_goodness_of_fit_ref 1.361
_refine_ls_hydrogen_treatment constr
_refine_ls_matrix_type full
_refine_ls_number_parameters 143
_refine_ls_number_reflns 1648
_refine_ls_number_restraints 1
_refine_ls_restrained_S_all 1.361
_refine_ls_R_factor_all 0.0495
_refine_ls_R_factor_gt 0.0484
_refine_ls_shift/su_max 0.000
_refine_ls_shift/su_mean 0.000
_refine_ls_structure_factor_coef Fsqd
_refine_ls_weighting_details 'calc w=1/[\s^2^(Fo^2^)+(0.1600P)^2^+1.0412P] where P=(Fo^2^+2Fc^2^)/3'
_refine_ls_weighting_scheme calc
_refine_ls_wR_factor_gt 0.2288
_refine_ls_wR_factor_ref 0.2331
_reflns_number_gt 1694
_reflns_number_total 1749
_reflns_threshold_expression I>2\s(I)
_cod_data_source_file bg2172.cif
_cod_data_source_block I
_cod_original_sg_symbol_Hall '-P 2ybc '
_cod_original_sg_symbol_H-M 'P 21/c '
_cod_database_code 2217857
_cod_database_fobs_code 2217857

loop_
_symmetry_equiv_pos_as_xyz
'x, y, z'
'-x, y+1/2, -z+1/2'
'-x, -y, -z'
'x, -y-1/2, z-1/2'

loop_
_atom_site_type_symbol
_atom_site_label
_atom_site_fract_x
_atom_site_fract_y
_atom_site_fract_z
_atom_site_U_iso_or_equiv
_atom_site_adp_type
_atom_site_calc_flag
_atom_site_refinement_flags
_atom_site_occupancy
Zn Zn1 0.5000 0.0000 1.0000 0.0150(5) Uani d S 1
Zn Zn2 0.11561(9) 0.09674(4) 0.31681(6) 0.0129(5) Uani d . 1
O O1W -0.1974(13) 0.0915(4) 0.4010(8) 0.0543(17) Uani d . 1
H H1WA -0.2908 0.0542 0.3686 0.081 Uiso d R 1
H H1WB -0.1748 0.0841 0.4860 0.081 Uiso d R 1
O O1 0.3216(12) 0.0872(4) 0.5521(7) 0.0506(17) Uani d . 1
O O2 0.3258(10) 0.2105(4) 0.4410(7) 0.0473(14) Uani d . 1
O O3 0.4296(10) 0.1275(4) 0.8697(6) 0.0427(13) Uani d D 1
H H3 0.3866 0.1764 0.8859 0.064 Uiso d RD 1
O O4 0.8310(11) 0.0722(5) 1.0802(7) 0.0504(16) Uani d . 1
O O5 1.0418(12) 0.1871(5) 1.1333(7) 0.0566(19) Uani d . 1
O O6 0.8360(11) 0.0532(4) 0.6858(6) 0.0471(15) Uani d . 1
O O7 0.6177(11) -0.0177(4) 0.7974(7) 0.0464(15) Uani d . 1
C C1 0.3868(13) 0.1633(5) 0.5492(8) 0.0383(17) Uani d . 1
C C2 0.5471(15) 0.2027(5) 0.6762(9) 0.0408(19) Uani d . 1
H H2A 0.4776 0.2546 0.7046 0.049 Uiso calc R 1
H H2B 0.6825 0.2210 0.6478 0.049 Uiso calc R 1
C C3 0.6146(12) 0.1423(6) 0.8041(8) 0.0349(17) Uani d . 1
C C4 0.8172(15) 0.1853(6) 0.9036(9) 0.0419(19) Uani d . 1
H H4A 0.9423 0.1854 0.8574 0.050 Uiso calc R 1
H H4B 0.7793 0.2458 0.9168 0.050 Uiso calc R 1
C C5 0.8961(12) 0.1437(5) 1.0478(8) 0.0356(16) Uani d . 1
C C6 0.6918(13) 0.0533(5) 0.7569(8) 0.0360(17) Uani d . 1

loop_
_atom_site_aniso_label
_atom_site_aniso_U_11
_atom_site_aniso_U_22
_atom_site_aniso_U_33
_atom_site_aniso_U_12
_atom_site_aniso_U_13
_atom_site_aniso_U_23
Zn1 0.0192(7) 0.0147(7) 0.0113(7) -0.0059(3) 0.0041(4) 0.0027(3)
Zn2 0.0151(6) 0.0123(6) 0.0095(6) 0.0008(2) -0.0014(4) 0.0000(2)
O1W 0.066(4) 0.056(4) 0.044(4) -0.001(3) 0.018(3) -0.004(3)
O1 0.061(4) 0.038(3) 0.044(4) -0.009(3) -0.008(3) 0.005(3)
O2 0.054(4) 0.047(3) 0.036(3) -0.007(3) 0.000(3) 0.002(2)
O3 0.049(3) 0.037(3) 0.042(3) 0.007(3) 0.009(3) -0.003(3)
O4 0.053(4) 0.051(4) 0.043(4) -0.015(3) -0.001(3) 0.011(3)
O5 0.060(4) 0.055(4) 0.046(4) -0.012(3) -0.007(3) 0.008(3)
O6 0.048(3) 0.048(4) 0.047(3) 0.001(3) 0.016(3) -0.002(3)
O7 0.059(4) 0.039(3) 0.042(3) -0.005(3) 0.012(3) 0.003(3)
C1 0.039(4) 0.040(4) 0.036(4) 0.006(3) 0.008(3) 0.006(3)
C2 0.047(5) 0.033(4) 0.040(5) -0.003(3) 0.005(4) -0.001(3)
C3 0.035(4) 0.037(4) 0.031(4) 0.002(3) 0.003(3) 0.001(3)
C4 0.045(5) 0.041(4) 0.038(5) -0.006(3) 0.006(4) -0.003(3)
C5 0.035(4) 0.034(4) 0.035(4) -0.002(3) 0.002(3) -0.004(3)
C6 0.036(4) 0.041(4) 0.029(4) -0.001(3) 0.003(3) 0.001(3)

loop_
_atom_type_symbol
_atom_type_description
_atom_type_scat_dispersion_real
_atom_type_scat_dispersion_imag
_atom_type_scat_source
C C 0.0033 0.0016 'International Tables Vol C Tables 4.2.6.8 and 6.1.1.4'
H H 0.0000 0.0000 'International Tables Vol C Tables 4.2.6.8 and 6.1.1.4'
O O 0.0106 0.0060 'International Tables Vol C Tables 4.2.6.8 and 6.1.1.4'
Zn Zn 0.2839 1.4301 'International Tables Vol C Tables 4.2.6.8 and 6.1.1.4'

loop_
_geom_angle_atom_site_label_1
_geom_angle_atom_site_label_2
_geom_angle_atom_site_label_3
_geom_angle_site_symmetry_1
_geom_angle_site_symmetry_3
_geom_angle
O7 Zn1 O7 . 3_657 180.0000(10)
O7 Zn1 O4 . 3_657 94.0(2)
O7 Zn1 O4 3_657 3_657 86.0(2)
O7 Zn1 O4 . . 86.0(2)
O7 Zn1 O4 3_657 . 94.0(2)
O4 Zn1 O4 3_657 . 180.0
O7 Zn1 O3 . 3_657 108.9(2)
O7 Zn1 O3 3_657 3_657 71.1(2)
O4 Zn1 O3 3_657 3_657 79.9(2)
O4 Zn1 O3 . 3_657 100.1(2)
O7 Zn1 O3 . . 71.1(2)
O7 Zn1 O3 3_657 . 108.9(2)
O4 Zn1 O3 3_657 . 100.1(2)
O4 Zn1 O3 . . 79.9(2)
O3 Zn1 O3 3_657 . 180.0000(10)
O5 Zn2 O1W 1_454 . 106.3(3)
O5 Zn2 O6 1_454 3_656 127.5(3)
O1W Zn2 O6 . 3_656 95.1(2)
O5 Zn2 O2 1_454 . 86.9(2)
O1W Zn2 O2 . . 104.5(2)
O6 Zn2 O2 3_656 . 133.4(2)
O5 Zn2 O1 1_454 . 142.1(2)
O1W Zn2 O1 . . 87.3(3)
O6 Zn2 O1 3_656 . 84.7(2)
O2 Zn2 O1 . . 55.2(2)
O5 Zn2 O7 1_454 3_656 88.6(3)
O1W Zn2 O7 . 3_656 147.6(2)
O6 Zn2 O7 3_656 3_656 54.1(2)
O2 Zn2 O7 . 3_656 104.9(2)
O1 Zn2 O7 . 3_656 98.5(2)
Zn2 O1W H1WA . . 117.3
Zn2 O1W H1WB . . 114.3
H1WA O1W H1WB . . 104.0
C1 O1 Zn2 . . 91.4(5)
C1 O2 Zn2 . . 92.0(5)
C3 O3 Zn1 . . 108.1(4)
C3 O3 H3 . . 105.1
Zn1 O3 H3 . . 133.7
C5 O4 Zn1 . . 130.9(5)
C5 O5 Zn2 . 1_656 101.2(5)
C6 O6 Zn2 . 3_656 96.6(5)
C6 O7 Zn1 . . 111.9(5)
C6 O7 Zn2 . 3_656 87.8(5)
Zn1 O7 Zn2 . 3_656 144.8(3)
O1 C1 O2 . . 121.4(8)
O1 C1 C2 . . 120.5(7)
O2 C1 C2 . . 118.1(7)
C1 C2 C3 . . 115.6(7)
C1 C2 H2A . . 108.4
C3 C2 H2A . . 108.4
C1 C2 H2B . . 108.4
C3 C2 H2B . . 108.4
H2A C2 H2B . . 107.4
O3 C3 C2 . . 111.3(6)
O3 C3 C4 . . 112.7(6)
C2 C3 C4 . . 106.8(7)
O3 C3 C6 . . 108.5(6)
C2 C3 C6 . . 109.4(6)
C4 C3 C6 . . 108.1(6)
C5 C4 C3 . . 116.7(7)
C5 C4 H4A . . 108.1
C3 C4 H4A . . 108.1
C5 C4 H4B . . 108.1
C3 C4 H4B . . 108.1
H4A C4 H4B . . 107.3
O4 C5 O5 . . 121.1(7)
O4 C5 C4 . . 123.8(7)
O5 C5 C4 . . 115.1(7)
O6 C6 O7 . . 121.4(8)
O6 C6 C3 . . 118.1(7)
O7 C6 C3 . . 120.4(7)

loop_
_geom_bond_atom_site_label_1
_geom_bond_atom_site_label_2
_geom_bond_site_symmetry_2
_geom_bond_distance
_geom_bond_publ_flag
Zn1 O7 . 2.270(6) y
Zn1 O7 3_657 2.270(6) ?
Zn1 O4 3_657 2.285(6) ?
Zn1 O4 . 2.285(6) y
Zn1 O3 3_657 2.319(6) ?
Zn1 O3 . 2.319(6) y
Zn2 O5 1_454 2.232(7) y
Zn2 O1W . 2.244(7) y
Zn2 O6 3_656 2.316(6) y
Zn2 O2 . 2.338(6) y
Zn2 O1 . 2.371(7) y
Zn2 O7 3_656 2.485(6) y
O1W H1WA . 0.8200 ?
O1W H1WB . 0.8200 ?
O1 C1 . 1.233(10) ?
O2 C1 . 1.268(10) ?
O3 C3 . 1.435(9) ?
O3 H3 . 0.82 ?
O4 C5 . 1.231(10) ?
O5 C5 . 1.266(10) ?
O5 Zn2 1_656 2.232(7) ?
O6 C6 . 1.237(9) ?
O6 Zn2 3_656 2.316(6) ?
O7 C6 . 1.273(10) ?
O7 Zn2 3_656 2.485(6) ?
C1 C2 . 1.526(11) ?
C2 C3 . 1.538(11) ?
C2 H2A . 0.9700 ?
C2 H2B . 0.9700 ?
C3 C4 . 1.543(11) ?
C3 C6 . 1.546(11) ?
C4 C5 . 1.526(11) ?
C4 H4A . 0.9700 ?
C4 H4B . 0.9700 ?

loop_
_geom_hbond_atom_site_label_D
_geom_hbond_atom_site_label_H
_geom_hbond_atom_site_label_A
_geom_hbond_site_symmetry_A
_geom_hbond_distance_DH
_geom_hbond_distance_HA
_geom_hbond_distance_DA
_geom_hbond_angle_DHA
O3 H3 O2 4_566 0.82 1.88 2.691(8) 172.1
O1W H1WA O7 3_556 0.82 2.35 3.071(10) 147.9
O1W H1WB O6 1_455 0.82 2.00 2.811(10) 170.6
